data_7226415
loop_
_publ_author_name
'Phukan, Nithi'
'Baruah, Jubaraj B.'

_publ_section_title
;
 Conformational adjustments over synthons of urea and thiourea based
 assemblies
;
_journal_issue 40
_journal_name_full CrystEngComm
_journal_page_first 7753
_journal_paper_doi 10.1039/C6CE01326K
_journal_volume 18
_journal_year 2016
_chemical_formula_sum 'C31 H51 Cl N4 O2 S'
_chemical_formula_weight 579.27
_chemical_name_systematic
; 
 ? 
;
_space_group_IT_number 14
_symmetry_cell_setting monoclinic
_symmetry_space_group_name_Hall '-P 2ybc'
_symmetry_space_group_name_H-M 'P 1 21/c 1'
_atom_sites_solution_hydrogens geom
_atom_sites_solution_primary direct
_atom_sites_solution_secondary difmap
_audit_creation_method SHELXL-97
_audit_update_record
;
2016-02-12 deposited with the CCDC.
2016-08-31 downloaded from the CCDC.
;
_cell_angle_alpha 90.00
_cell_angle_beta 98.020(9)
_cell_angle_gamma 90.00
_cell_formula_units_Z 4
_cell_length_a 11.5868(16)
_cell_length_b 15.626(2)
_cell_length_c 19.065(2)
_cell_measurement_reflns_used 2179
_cell_measurement_temperature 296(2)
_cell_measurement_theta_max 17.48
_cell_measurement_theta_min 2.56
_cell_volume 3418.1(7)
_computing_structure_refinement 'SHELXL-97 (Sheldrick, 1997)'
_computing_structure_solution 'SHELXS-97 (Sheldrick, 1990)'
_diffrn_ambient_temperature 296(2)
_diffrn_measured_fraction_theta_full 0.997
_diffrn_measured_fraction_theta_max 0.997
_diffrn_measurement_device_type 'CCD area detector'
_diffrn_measurement_method 'phi and omega scans'
_diffrn_radiation_monochromator graphite
_diffrn_radiation_source 'fine-focus sealed tube'
_diffrn_radiation_type MoK\a
_diffrn_radiation_wavelength 0.71073
_diffrn_reflns_av_R_equivalents 0.0719
_diffrn_reflns_av_sigmaI/netI 0.0979
_diffrn_reflns_limit_h_max 13
_diffrn_reflns_limit_h_min -13
_diffrn_reflns_limit_k_max 18
_diffrn_reflns_limit_k_min -18
_diffrn_reflns_limit_l_max 22
_diffrn_reflns_limit_l_min -21
_diffrn_reflns_number 26384
_diffrn_reflns_theta_full 25.25
_diffrn_reflns_theta_max 25.25
_diffrn_reflns_theta_min 1.69
_exptl_absorpt_coefficient_mu 0.204
_exptl_absorpt_correction_type none
_exptl_crystal_colour colorless
_exptl_crystal_density_diffrn 1.126
_exptl_crystal_density_method 'not measured'
_exptl_crystal_description block
_exptl_crystal_F_000 1256
_exptl_crystal_size_max 0.32
_exptl_crystal_size_mid 0.24
_exptl_crystal_size_min 0.12
_refine_diff_density_max 0.386
_refine_diff_density_min -0.288
_refine_diff_density_rms 0.049
_refine_ls_extinction_method none
_refine_ls_goodness_of_fit_ref 1.096
_refine_ls_hydrogen_treatment mixed
_refine_ls_matrix_type full
_refine_ls_number_parameters 365
_refine_ls_number_reflns 6171
_refine_ls_number_restraints 23
_refine_ls_restrained_S_all 1.143
_refine_ls_R_factor_all 0.1919
_refine_ls_R_factor_gt 0.0902
_refine_ls_shift/su_max 0.000
_refine_ls_shift/su_mean 0.000
_refine_ls_structure_factor_coef Fsqd
_refine_ls_weighting_details 'calc w=1/[\s^2^(Fo^2^)+(0.0000P)^2^+3.3000P] where P=(Fo^2^+2Fc^2^)/3'
_refine_ls_weighting_scheme calc
_refine_ls_wR_factor_gt 0.1919
_refine_ls_wR_factor_ref 0.2324
_reflns_number_gt 2605
_reflns_number_total 6171
_reflns_threshold_expression >2sigma(I)
_cod_data_source_file c6ce01326k2.cif
_cod_data_source_block 1e
_cod_depositor_comments
;
The following automatic conversions were performed:

'_symmetry_cell_setting' value 'Monoclinic' changed to 'monoclinic'
according to
/usr/data/users/saulius/crontab/automatic-downloads/rss-feeds/RSC/lib/dictionaries/cif_core.dic
dictionary named 'cif_core.dic' version 2.4.2 from 2011-04-26.

Automatic conversion script
Id: cif_fix_values 4268 2015-11-12 08:31:59Z antanas 

 Adding full bibliography for 7226405--7226416.cif.
;
_cod_original_cell_volume 3418.2(8)
_cod_original_sg_symbol_H-M P21/c
_cod_database_code 7226415

loop_
_symmetry_equiv_pos_as_xyz
'x, y, z'
'-x, y+1/2, -z+1/2'
'-x, -y, -z'
'x, -y-1/2, z-1/2'

loop_
_atom_site_label
_atom_site_type_symbol
_atom_site_fract_x
_atom_site_fract_y
_atom_site_fract_z
_atom_site_U_iso_or_equiv
_atom_site_adp_type
_atom_site_occupancy
_atom_site_symmetry_multiplicity
_atom_site_calc_flag
_atom_site_refinement_flags
Cl1 Cl 0.84844(13) 1.00069(10) 0.18343(8) 0.1066(5) Uani 1 1 d .
S2 S 0.61991(16) 0.90626(11) 0.43046(9) 0.1206(7) Uani 1 1 d .
C6 C 0.4783(5) 0.9471(3) 0.1452(3) 0.0835(15) Uani 1 1 d .
C10 C 0.3869(6) 0.9183(3) 0.0239(4) 0.0904(16) Uani 1 1 d .
C15 C 0.4857(5) 0.9124(3) 0.0778(3) 0.0806(14) Uani 1 1 d .
C14 C 0.5858(5) 0.8717(3) 0.0601(3) 0.0926(16) Uani 1 1 d .
H14 H 0.6511 0.8663 0.0943 0.111 Uiso 1 1 calc R
C4 C 0.7191(6) 0.9374(3) 0.3763(3) 0.0985(17) Uani 1 1 d .
C7 C 0.3756(6) 0.9822(3) 0.1600(3) 0.0998(17) Uani 1 1 d .
H7 H 0.3708 1.0036 0.2050 0.120 Uiso 1 1 calc R
C3 C 0.8290(7) 0.9325(4) 0.4793(4) 0.122(2) Uani 1 1 d .
H3 H 0.8978 0.9382 0.5105 0.147 Uiso 1 1 calc R
C8 C 0.2765(6) 0.9860(4) 0.1067(5) 0.115(2) Uani 1 1 d .
H8 H 0.2068 1.0089 0.1172 0.138 Uiso 1 1 calc R
C9 C 0.2841(7) 0.9558(4) 0.0405(4) 0.113(2) Uani 1 1 d .
H9 H 0.2198 0.9601 0.0055 0.136 Uiso 1 1 calc R
C11 C 0.3948(7) 0.8850(4) -0.0439(4) 0.112(2) Uani 1 1 d .
H11 H 0.3312 0.8897 -0.0792 0.134 Uiso 1 1 calc R
C13 C 0.5891(6) 0.8400(4) -0.0060(4) 0.1108(19) Uani 1 1 d .
H13 H 0.6566 0.8135 -0.0164 0.133 Uiso 1 1 calc R
C2 C 0.7312(7) 0.9084(4) 0.5015(4) 0.120(2) Uani 1 1 d .
C12 C 0.4925(8) 0.8466(4) -0.0584(4) 0.121(2) Uani 1 1 d .
H12 H 0.4957 0.8244 -0.1034 0.145 Uiso 1 1 calc R
C1 C 0.7090(7) 0.8872(5) 0.5753(4) 0.158(3) Uani 1 1 d .
H1A H 0.7775 0.8997 0.6082 0.237 Uiso 1 1 calc R
H1B H 0.6904 0.8276 0.5781 0.237 Uiso 1 1 calc R
H1C H 0.6450 0.9209 0.5869 0.237 Uiso 1 1 calc R
N3 N 0.5795(4) 0.9476(3) 0.1963(3) 0.0956(13) Uani 1 1 d .
H3A H 0.6452 0.9558 0.1812 0.115 Uiso 1 1 calc R
N2 N 0.6918(4) 0.9491(3) 0.3043(3) 0.0989(14) Uani 1 1 d .
H2 H 0.7463 0.9653 0.2810 0.119 Uiso 1 1 calc R
N1 N 0.8254(5) 0.9491(3) 0.4074(3) 0.1087(15) Uani 1 1 d .
N4 N 0.1160(4) 0.7713(3) 0.2262(3) 0.0932(13) Uani 1 1 d .
C27 C 0.0210(5) 0.7181(4) 0.2522(3) 0.1089(19) Uani 1 1 d .
H27A H -0.0075 0.6773 0.2155 0.131 Uiso 1 1 calc R
H27B H 0.0556 0.6857 0.2932 0.131 Uiso 1 1 calc R
C25 C -0.1711(9) 0.6919(7) 0.2861(6) 0.222(5) Uani 1 1 d D
H25A H -0.2163 0.6745 0.2417 0.266 Uiso 1 1 calc R
H25B H -0.1286 0.6424 0.3068 0.266 Uiso 1 1 calc R
C24 C -0.2484(11) 0.7237(7) 0.3341(7) 0.271(6) Uani 1 1 d D
H24A H -0.2032 0.7513 0.3738 0.407 Uiso 1 1 calc R
H24B H -0.2909 0.6768 0.3506 0.407 Uiso 1 1 calc R
H24C H -0.3022 0.7640 0.3097 0.407 Uiso 1 1 calc R
C26 C -0.0808(6) 0.7667(5) 0.2720(4) 0.157(3) Uani 1 1 d .
H26A H -0.1141 0.8039 0.2337 0.189 Uiso 1 1 calc R
H26B H -0.0585 0.8007 0.3142 0.189 Uiso 1 1 calc R
C19 C 0.1639(5) 0.8380(4) 0.2804(4) 0.1080(19) Uani 1 1 d .
H19A H 0.2238 0.8704 0.2613 0.130 Uiso 1 1 calc R
H19B H 0.1016 0.8775 0.2868 0.130 Uiso 1 1 calc R
C17 C 0.2549(8) 0.8762(5) 0.4006(5) 0.161(3) Uani 1 1 d D
H17A H 0.1917 0.9170 0.3997 0.193 Uiso 1 1 calc R
H17B H 0.3188 0.9049 0.3824 0.193 Uiso 1 1 calc R
C18 C 0.2148(7) 0.8038(5) 0.3522(4) 0.142(3) Uani 1 1 d .
H18A H 0.1563 0.7708 0.3721 0.170 Uiso 1 1 calc R
H18B H 0.2799 0.7664 0.3473 0.170 Uiso 1 1 calc R
C16 C 0.2946(10) 0.8512(6) 0.4763(5) 0.220(5) Uani 1 1 d D
H16A H 0.2319 0.8233 0.4952 0.331 Uiso 1 1 calc R
H16B H 0.3175 0.9015 0.5037 0.331 Uiso 1 1 calc R
H16C H 0.3597 0.8129 0.4783 0.331 Uiso 1 1 calc R
C28 C 0.2106(5) 0.7085(3) 0.2116(3) 0.1092(19) Uani 1 1 d .
H28A H 0.2393 0.6788 0.2553 0.131 Uiso 1 1 calc R
H28B H 0.1761 0.6661 0.1779 0.131 Uiso 1 1 calc R
C29 C 0.3131(6) 0.7497(5) 0.1828(5) 0.162(3) Uani 1 1 d .
H29A H 0.3543 0.7864 0.2190 0.194 Uiso 1 1 calc R
H29B H 0.2839 0.7854 0.1426 0.194 Uiso 1 1 calc R
C31 C 0.4766(12) 0.6666(8) 0.2266(7) 0.308(8) Uani 1 1 d D
H31A H 0.4382 0.6277 0.2547 0.462 Uiso 1 1 calc R
H31B H 0.4898 0.7201 0.2512 0.462 Uiso 1 1 calc R
H31C H 0.5499 0.6427 0.2184 0.462 Uiso 1 1 calc R
C30 C 0.4032(9) 0.6809(7) 0.1585(7) 0.214(5) Uani 1 1 d D
H30A H 0.3642 0.6289 0.1404 0.256 Uiso 1 1 calc R
H30B H 0.4474 0.7043 0.1234 0.256 Uiso 1 1 calc R
C20 C 0.0682(5) 0.8205(4) 0.1598(4) 0.112(2) Uani 1 1 d .
H20A H 0.1312 0.8530 0.1441 0.134 Uiso 1 1 calc R
H20B H 0.0106 0.8611 0.1716 0.134 Uiso 1 1 calc R
C21 C 0.0125(8) 0.7647(6) 0.0986(5) 0.165(3) Uani 1 1 d .
H21A H -0.0662 0.7527 0.1077 0.198 Uiso 1 1 calc R
H21B H 0.0539 0.7105 0.1030 0.198 Uiso 1 1 calc R
C22 C 0.0021(17) 0.7912(9) 0.0168(9) 0.347(10) Uani 1 1 d D
H22A H 0.0770 0.7889 -0.0003 0.417 Uiso 1 1 calc R
H22B H -0.0531 0.7552 -0.0127 0.417 Uiso 1 1 calc R
C23 C -0.0401(10) 0.8787(10) 0.0192(7) 0.255(6) Uani 1 1 d D
H23A H -0.1111 0.8793 0.0398 0.382 Uiso 1 1 calc R
H23B H -0.0544 0.9015 -0.0279 0.382 Uiso 1 1 calc R
H23C H 0.0174 0.9131 0.0475 0.382 Uiso 1 1 calc R
O1 O 1.0059(5) 0.0264(3) 0.3357(4) 0.1404(17) Uani 1 1 d D
C5 C 0.5819(6) 0.9362(4) 0.2674(4) 0.0939(17) Uani 1 1 d .
O2 O 0.4981(4) 0.9166(3) 0.2962(2) 0.1193(14) Uani 1 1 d .
H1P H 0.954(9) 0.009(8) 0.366(5) 0.32(7) Uiso 1 1 d D
H2Q H 0.968(6) 0.015(5) 0.2902(19) 0.18(3) Uiso 1 1 d D

loop_
_atom_site_aniso_label
_atom_site_aniso_U_11
_atom_site_aniso_U_22
_atom_site_aniso_U_33
_atom_site_aniso_U_23
_atom_site_aniso_U_13
_atom_site_aniso_U_12
Cl1 0.1027(11) 0.1125(11) 0.1010(11) -0.0046(9) 0.0017(8) -0.0075(9)
S2 0.1437(15) 0.1161(13) 0.0973(12) 0.0123(10) 0.0009(11) -0.0289(11)
C6 0.083(4) 0.075(3) 0.090(4) 0.012(3) 0.004(3) -0.009(3)
C10 0.098(5) 0.066(3) 0.101(5) 0.022(3) -0.007(4) -0.022(3)
C15 0.089(4) 0.065(3) 0.084(4) 0.014(3) 0.003(3) -0.015(3)
C14 0.107(5) 0.080(4) 0.089(5) 0.007(3) 0.007(3) -0.017(3)
C4 0.119(5) 0.087(4) 0.084(4) 0.004(3) -0.006(4) -0.012(3)
C7 0.106(5) 0.084(4) 0.107(5) 0.008(3) 0.006(4) -0.011(4)
C3 0.149(7) 0.111(5) 0.095(6) 0.003(4) -0.027(5) -0.013(5)
C8 0.093(5) 0.094(5) 0.156(7) 0.027(5) 0.005(5) -0.002(3)
C9 0.115(6) 0.096(5) 0.119(6) 0.026(4) -0.018(5) -0.019(4)
C11 0.142(7) 0.097(5) 0.088(5) 0.010(4) -0.012(4) -0.041(4)
C13 0.133(6) 0.103(5) 0.097(5) -0.003(4) 0.017(5) -0.017(4)
C2 0.164(7) 0.100(5) 0.086(5) 0.003(4) -0.014(5) -0.022(5)
C12 0.165(7) 0.106(5) 0.090(5) -0.009(4) 0.014(6) -0.033(5)
C1 0.228(9) 0.143(6) 0.095(5) 0.022(4) -0.003(5) -0.038(6)
N3 0.090(3) 0.107(3) 0.086(4) 0.004(3) -0.001(3) -0.014(3)
N2 0.104(4) 0.102(3) 0.086(4) 0.005(3) -0.004(3) -0.017(3)
N1 0.116(4) 0.110(4) 0.093(4) 0.002(3) -0.011(3) -0.010(3)
N4 0.099(3) 0.073(3) 0.108(4) 0.014(3) 0.014(3) 0.000(3)
C27 0.118(5) 0.093(4) 0.120(5) 0.020(4) 0.031(4) -0.015(4)
C25 0.199(9) 0.210(10) 0.291(13) -0.039(9) 0.157(10) -0.047(8)
C24 0.322(16) 0.184(11) 0.319(17) 0.007(10) 0.083(14) -0.049(11)
C26 0.134(6) 0.155(7) 0.198(8) 0.014(6) 0.078(6) -0.017(5)
C19 0.119(5) 0.079(4) 0.128(6) 0.011(4) 0.024(4) 0.006(3)
C17 0.193(8) 0.154(7) 0.129(7) -0.015(6) -0.004(6) 0.021(6)
C18 0.189(7) 0.111(5) 0.119(6) -0.002(5) 0.000(5) -0.008(5)
C16 0.327(14) 0.160(8) 0.166(9) -0.032(7) 0.005(9) 0.028(9)
C28 0.107(5) 0.075(4) 0.148(6) -0.003(4) 0.024(4) 0.013(4)
C29 0.107(5) 0.118(6) 0.269(10) -0.011(6) 0.062(6) 0.007(5)
C31 0.304(17) 0.213(13) 0.37(2) -0.070(13) -0.066(15) 0.095(12)
C30 0.157(8) 0.163(9) 0.314(16) -0.012(10) 0.009(9) 0.032(7)
C20 0.108(5) 0.102(4) 0.127(6) 0.035(4) 0.021(4) 0.002(4)
C21 0.184(8) 0.189(8) 0.114(6) 0.029(6) -0.009(6) -0.013(7)
C22 0.50(3) 0.208(14) 0.30(2) 0.015(15) -0.046(19) -0.024(17)
C23 0.196(11) 0.291(16) 0.259(14) -0.020(13) -0.030(9) 0.048(11)
O1 0.122(4) 0.147(4) 0.140(5) 0.017(4) -0.028(4) -0.017(3)
C5 0.099(5) 0.088(4) 0.090(5) 0.006(3) -0.001(4) -0.012(3)
O2 0.116(3) 0.142(4) 0.098(3) 0.016(3) 0.005(3) -0.027(3)

loop_
_atom_type_symbol
_atom_type_description
_atom_type_scat_dispersion_real
_atom_type_scat_dispersion_imag
_atom_type_scat_source
C C 0.0033 0.0016 'International Tables Vol C Tables 4.2.6.8 and 6.1.1.4'
H H 0.0000 0.0000 'International Tables Vol C Tables 4.2.6.8 and 6.1.1.4'
N N 0.0061 0.0033 'International Tables Vol C Tables 4.2.6.8 and 6.1.1.4'
O O 0.0106 0.0060 'International Tables Vol C Tables 4.2.6.8 and 6.1.1.4'
S S 0.1246 0.1234 'International Tables Vol C Tables 4.2.6.8 and 6.1.1.4'
Cl Cl 0.1484 0.1585 'International Tables Vol C Tables 4.2.6.8 and 6.1.1.4'

loop_
_geom_angle_atom_site_label_1
_geom_angle_atom_site_label_2
_geom_angle_atom_site_label_3
_geom_angle
C4 S2 C2 88.6(4)
C7 C6 C15 120.4(6)
C7 C6 N3 120.9(6)
C15 C6 N3 118.7(5)
C9 C10 C11 121.9(7)
C9 C10 C15 119.0(6)
C11 C10 C15 119.2(7)
C14 C15 C6 123.4(5)
C14 C15 C10 117.5(6)
C6 C15 C10 119.1(6)
C13 C14 C15 121.2(6)
N1 C4 N2 120.4(6)
N1 C4 S2 115.8(5)
N2 C4 S2 123.8(5)
C6 C7 C8 120.4(6)
C2 C3 N1 117.4(7)
C9 C8 C7 119.7(7)
C8 C9 C10 121.4(7)
C12 C11 C10 121.3(7)
C14 C13 C12 120.9(7)
C3 C2 C1 129.1(7)
C3 C2 S2 109.5(5)
C1 C2 S2 121.4(6)
C11 C12 C13 119.9(7)
C5 N3 C6 125.7(5)
C4 N2 C5 123.8(5)
C4 N1 C3 108.6(6)
C27 N4 C20 110.7(4)
C27 N4 C19 111.5(4)
C20 N4 C19 106.1(4)
C27 N4 C28 106.2(4)
C20 N4 C28 111.2(4)
C19 N4 C28 111.3(4)
C26 C27 N4 116.0(5)
C24 C25 C26 109.1(9)
C27 C26 C25 103.1(7)
C18 C19 N4 115.7(5)
C18 C17 C16 115.1(7)
C17 C18 C19 109.9(6)
C29 C28 N4 114.2(5)
C28 C29 C30 113.1(6)
C31 C30 C29 99.6(9)
N4 C20 C21 114.5(5)
C20 C21 C22 124.2(9)
C23 C22 C21 101.1(14)
O2 C5 N3 125.0(6)
O2 C5 N2 122.9(6)
N3 C5 N2 112.1(6)

loop_
_geom_bond_atom_site_label_1
_geom_bond_atom_site_label_2
_geom_bond_distance
S2 C4 1.719(6)
S2 C2 1.735(7)
C6 C7 1.374(7)
C6 C15 1.407(7)
C6 N3 1.417(6)
C10 C9 1.402(8)
C10 C11 1.407(8)
C10 C15 1.431(7)
C15 C14 1.405(7)
C14 C13 1.360(7)
C4 N1 1.303(7)
C4 N2 1.377(7)
C7 C8 1.424(8)
C3 C2 1.319(8)
C3 N1 1.388(8)
C8 C9 1.363(9)
C11 C12 1.344(9)
C13 C12 1.397(9)
C2 C1 1.503(9)
N3 C5 1.364(7)
N2 C5 1.381(7)
N4 C27 1.517(6)
N4 C20 1.518(7)
N4 C19 1.518(7)
N4 C28 1.525(6)
C27 C26 1.494(8)
C25 C24 1.455(7)
C25 C26 1.617(10)
C19 C18 1.510(8)
C17 C18 1.492(9)
C17 C16 1.503(9)
C28 C29 1.520(8)
C29 C30 1.611(10)
C31 C30 1.465(7)
C20 C21 1.527(9)
C21 C22 1.601(16)
C22 C23 1.454(8)
C5 O2 1.219(6)
